data_1571399
loop_
_publ_author_name
'Li, Peng-Fei'
'Hu, Chun-Li'
'Mao, Jiang-Gao'
'Kong, Fang'

_publ_section_title
;
 Pb<sub>2</sub>(SeO<sub>3</sub>)(SiF<sub>6</sub>): the first selenite
 fluorosilicate with a wide bandgap and large birefringence achieved
 through perfluorinated group modification.
;
_journal_issue 19
_journal_name_full 'Chemical science'
_journal_page_first 7104
_journal_page_last 7110
_journal_paper_doi 10.1039/d4sc01376j
_journal_volume 15
_journal_year 2024
_chemical_formula_moiety 'F6 O3 Pb2 Se Si'
_chemical_formula_sum 'F6 O3 Pb2 Se Si'
_chemical_formula_weight 683.43
_space_group_crystal_system orthorhombic
_space_group_IT_number 62
_space_group_name_Hall '-P 2ac 2n'
_space_group_name_H-M_alt 'P n m a'
_atom_sites_solution_primary dual
_audit_creation_date 2024-01-21
_audit_creation_method
;
Olex2 1.5
(compiled 2023.08.24 svn.re1ec1418 for OlexSys, GUI svn.r6817)
;
_audit_update_record
;
2024-01-21 deposited with the CCDC.	2024-04-05 downloaded from the CCDC.
;
_cell_angle_alpha 90
_cell_angle_beta 90
_cell_angle_gamma 90
_cell_formula_units_Z 4
_cell_length_a 13.8153(4)
_cell_length_b 5.4470(2)
_cell_length_c 9.6098(3)
_cell_measurement_reflns_used 8344
_cell_measurement_temperature 100.15
_cell_measurement_theta_max 32.1570
_cell_measurement_theta_min 2.5410
_cell_volume 723.16(4)
_computing_molecular_graphics 'Olex2 1.5 (Dolomanov et al., 2009)'
_computing_publication_material 'Olex2 1.5 (Dolomanov et al., 2009)'
_computing_structure_refinement 'XL  (Sheldrick, 2008)'
_computing_structure_solution 'SHELXT 2014/5 (Sheldrick, 2014)'
_diffrn_ambient_temperature 100.15
_diffrn_measured_fraction_theta_full 1.000
_diffrn_measured_fraction_theta_max 1.000
_diffrn_measurement_device_type 'SuperNova (Mo) X-ray Source'
_diffrn_radiation_type MoK\a
_diffrn_radiation_wavelength 0.71073
_diffrn_reflns_av_R_equivalents 0.0643
_diffrn_reflns_av_unetI/netI 0.0287
_diffrn_reflns_Laue_measured_fraction_full 1.000
_diffrn_reflns_Laue_measured_fraction_max 1.000
_diffrn_reflns_limit_h_max 16
_diffrn_reflns_limit_h_min -16
_diffrn_reflns_limit_k_max 6
_diffrn_reflns_limit_k_min -6
_diffrn_reflns_limit_l_max 11
_diffrn_reflns_limit_l_min -11
_diffrn_reflns_number 8697
_diffrn_reflns_point_group_measured_fraction_full 1.000
_diffrn_reflns_point_group_measured_fraction_max 1.000
_diffrn_reflns_theta_full 24.986
_diffrn_reflns_theta_max 24.986
_diffrn_reflns_theta_min 2.582
_exptl_absorpt_coefficient_mu 51.788
_exptl_absorpt_correction_T_max 1.00000
_exptl_absorpt_correction_T_min 0.18765
_exptl_absorpt_correction_type multi-scan
_exptl_crystal_colour colourless
_exptl_crystal_colour_primary colourless
_exptl_crystal_density_diffrn 6.277
_exptl_crystal_description needle
_exptl_crystal_F_000 1160
_exptl_crystal_size_max 0.12
_exptl_crystal_size_mid 0.1
_exptl_crystal_size_min 0.08
_refine_diff_density_max 1.741
_refine_diff_density_min -1.256
_refine_diff_density_rms 0.277
_refine_ls_extinction_coef 0.00189(13)
_refine_ls_extinction_expression Fc^*^=kFc[1+0.001xFc^2^\l^3^/sin(2\q)]^-1/4^
_refine_ls_extinction_method 'SHELXL-2016/6 (Sheldrick 2016)'
_refine_ls_goodness_of_fit_ref 1.030
_refine_ls_hydrogen_treatment undef
_refine_ls_matrix_type full
_refine_ls_number_parameters 71
_refine_ls_number_reflns 711
_refine_ls_number_restraints 24
_refine_ls_restrained_S_all 1.011
_refine_ls_R_factor_all 0.0199
_refine_ls_R_factor_gt 0.0189
_refine_ls_shift/su_max 0.001
_refine_ls_shift/su_mean 0.000
_refine_ls_structure_factor_coef Fsqd
_refine_ls_weighting_details 'w=1/[\s^2^(Fo^2^)+(0.0236P)^2^+5.4948P] where P=(Fo^2^+2Fc^2^)/3'
_refine_ls_weighting_scheme calc
_refine_ls_wR_factor_gt 0.0459
_refine_ls_wR_factor_ref 0.0465
_reflns_Friedel_coverage 0.000
_reflns_number_gt 693
_reflns_number_total 711
_reflns_threshold_expression 'I > 2\s(I)'
_cod_data_source_file d4sc01376j2.cif
_cod_data_source_block 725k23
_cod_depositor_comments 'Adding full bibliography for 1571399.cif.'
_cod_database_code 1571399
_shelx_shelxl_version_number 2016/6
_shelx_space_group_comment
;
The symmetry employed for this shelxl refinement is uniquely defined
by the following loop, which should always be used as a source of
symmetry information in preference to the above space-group names.
They are only intended as comments.
;
_shelx_estimated_absorpt_t_max 0.104
_shelx_estimated_absorpt_t_min 0.063
_olex2_refinement_description
;
1. Uiso/Uaniso restraints and constraints
Uanis(F3) \\sim Ueq, Uanis(Si1) \\sim Ueq: with sigma of 0.0001 and sigma for
terminal atoms of 0.0002
Uanis(Si1) \\sim Ueq: with sigma of 0.000001 and sigma for terminal atoms of
0.000002
Uanis(O1) \\sim Ueq: with sigma of 0.00001 and sigma for terminal atoms of
0.00002
Uanis(O2) \\sim Ueq: with sigma of 0.00001 and sigma for terminal atoms of
0.00002
;
_olex2_submission_special_instructions 'No special instructions were received'

loop_
_space_group_symop_operation_xyz
'x, y, z'
'-x+1/2, -y, z+1/2'
'-x, y+1/2, -z'
'x+1/2, -y+1/2, -z+1/2'
'-x, -y, -z'
'x-1/2, y, -z-1/2'
'x, -y-1/2, z'
'-x-1/2, y-1/2, z-1/2'

loop_
_atom_site_label
_atom_site_type_symbol
_atom_site_fract_x
_atom_site_fract_y
_atom_site_fract_z
_atom_site_U_iso_or_equiv
_atom_site_adp_type
_atom_site_occupancy
_atom_site_site_symmetry_order
_atom_site_calc_flag
_atom_site_refinement_flags_posn
_atom_site_refinement_flags_adp
_atom_site_refinement_flags_occupancy
_atom_site_disorder_assembly
_atom_site_disorder_group
Pb1 Pb 0.39153(2) 0.250000 -0.00459(3) 0.00388(16) Uani 1 2 d S T P . .
Pb2 Pb 0.57468(2) 0.250000 0.63940(4) 0.00677(16) Uani 1 2 d S T P . .
Se1 Se 0.56198(6) 0.250000 0.24192(9) 0.0029(2) Uani 1 2 d S T P . .
Si1 Si 0.73703(18) 0.750000 0.4008(3) 0.0049(5) Uani 1 2 d S TU P . .
F1 F 0.6950(3) 0.5265(7) 0.5049(4) 0.0110(9) Uani 1 1 d . . . . .
F2 F 0.8426(4) 0.750000 0.4914(5) 0.0072(12) Uani 1 2 d S T P . .
F3 F 0.6332(4) 0.750000 0.3110(6) 0.0141(12) Uani 1 2 d S TU P . .
O1 O 0.5027(3) 0.4817(8) 0.1538(5) 0.0052(9) Uani 1 1 d . U . . .
F4 F 0.7845(3) 0.5339(7) 0.2946(4) 0.0106(8) Uani 1 1 d . . . . .
O2 O 0.5000(5) 0.250000 0.3916(7) 0.0095(12) Uani 1 2 d S TU P . .

loop_
_atom_site_aniso_label
_atom_site_aniso_U_11
_atom_site_aniso_U_22
_atom_site_aniso_U_33
_atom_site_aniso_U_23
_atom_site_aniso_U_13
_atom_site_aniso_U_12
Pb1 0.0021(2) 0.0056(2) 0.0039(2) 0.000 -0.00002(11) 0.000
Pb2 0.0041(2) 0.0119(2) 0.0044(2) 0.000 0.00067(13) 0.000
Se1 0.0018(4) 0.0054(4) 0.0015(4) 0.000 -0.0007(3) 0.000
Si1 0.0049(5) 0.0049(5) 0.0049(5) 0.000 -0.00001(10) 0.000
F1 0.013(2) 0.0102(19) 0.010(2) 0.0039(15) 0.0012(15) -0.0039(16)
F2 0.010(3) 0.007(3) 0.006(3) 0.000 -0.002(2) 0.000
F3 0.0140(12) 0.0141(12) 0.0141(12) 0.000 0.0000(2) 0.000
O1 0.0052(9) 0.0052(9) 0.0052(9) 0.00000(11) 0.00000(11) 0.00000(11)
F4 0.0127(19) 0.0145(19) 0.0047(18) -0.0031(15) -0.0001(16) 0.0010(16)
O2 0.0095(12) 0.0095(12) 0.0095(12) 0.000 0.00001(11) 0.000

loop_
_atom_type_symbol
_atom_type_description
_atom_type_scat_dispersion_real
_atom_type_scat_dispersion_imag
_atom_type_scat_source
F F 0.0171 0.0103 'International Tables Vol C Tables 4.2.6.8 and 6.1.1.4'
O O 0.0106 0.0060 'International Tables Vol C Tables 4.2.6.8 and 6.1.1.4'
Pb Pb -3.3944 10.1111 'International Tables Vol C Tables 4.2.6.8 and 6.1.1.4'
Se Se -0.0929 2.2259 'International Tables Vol C Tables 4.2.6.8 and 6.1.1.4'
Si Si 0.0817 0.0704 'International Tables Vol C Tables 4.2.6.8 and 6.1.1.4'

loop_
_geom_angle_atom_site_label_1
_geom_angle_atom_site_label_2
_geom_angle_atom_site_label_3
_geom_angle
_geom_angle_site_symmetry_1
_geom_angle_site_symmetry_3
_geom_angle_publ_flag
O1 Pb1 O1 60.55(19) . 7_565 ?
O1 Pb1 O1 106.44(9) 7_565 5_665 ?
O1 Pb1 O1 72.38(17) . 5_665 ?
O1 Pb1 O1 71.04(19) 5_665 3_645 ?
O1 Pb1 O1 72.38(17) 7_565 3_645 ?
O1 Pb1 O1 106.44(9) . 3_645 ?
F1 Pb2 F1 71.14(18) 7_565 . ?
F1 Pb2 O1 107.95(13) 7_565 3_646 ?
F1 Pb2 O1 160.15(13) 7_565 5_666 ?
F1 Pb2 O1 160.15(13) . 3_646 ?
F1 Pb2 O1 107.95(13) . 5_666 ?
F1 Pb2 F4 64.05(11) 7_565 8_756 ?
F1 Pb2 F4 93.79(12) 7_565 2_665 ?
F1 Pb2 F4 64.05(11) . 2_665 ?
F1 Pb2 F4 93.79(12) . 8_756 ?
F1 Pb2 O2 78.30(15) 7_565 . ?
F1 Pb2 O2 78.30(15) . . ?
O1 Pb2 O1 65.85(18) 5_666 3_646 ?
O1 Pb2 F4 69.13(12) 3_646 8_756 ?
O1 Pb2 F4 69.13(12) 5_666 2_665 ?
O1 Pb2 F4 96.57(12) 5_666 8_756 ?
O1 Pb2 F4 96.57(12) 3_646 2_665 ?
F4 Pb2 F4 51.30(15) 2_665 8_756 ?
O2 Pb2 O1 121.35(15) . 3_646 ?
O2 Pb2 O1 121.35(15) . 5_666 ?
O2 Pb2 F4 141.96(13) . 2_665 ?
O2 Pb2 F4 141.96(13) . 8_756 ?
O1 Se1 O1 93.9(3) 7_565 . ?
O2 Se1 O1 100.3(2) . . ?
O2 Se1 O1 100.3(2) . 7_565 ?
F1 Si1 F1 92.9(3) . 7_575 ?
F1 Si1 F2 89.5(2) . . ?
F1 Si1 F2 89.5(2) 7_575 . ?
F1 Si1 F4 89.38(19) . . ?
F1 Si1 F4 177.0(2) 7_575 . ?
F1 Si1 F4 89.38(19) 7_575 7_575 ?
F1 Si1 F4 177.0(2) . 7_575 ?
F2 Si1 F4 88.6(2) . . ?
F2 Si1 F4 88.6(2) . 7_575 ?
F3 Si1 F1 90.6(2) . 7_575 ?
F3 Si1 F1 90.6(2) . . ?
F3 Si1 F2 179.8(3) . . ?
F3 Si1 F4 91.2(2) . 7_575 ?
F3 Si1 F4 91.2(2) . . ?
F4 Si1 F4 88.2(3) . 7_575 ?
Si1 F1 Pb2 160.2(2) . . ?
Pb1 O1 Pb1 107.62(17) . 5_665 ?
Pb1 O1 Pb2 109.67(15) 5_665 5_666 ?
Pb1 O1 Pb2 118.65(16) . 5_666 ?
Se1 O1 Pb1 115.4(2) . 5_665 ?
Se1 O1 Pb1 102.75(18) . . ?
Se1 O1 Pb2 102.9(2) . 5_666 ?
Si1 F4 Pb2 107.90(18) . 2_664 ?
Se1 O2 Pb2 125.8(3) . . ?

loop_
_geom_bond_atom_site_label_1
_geom_bond_atom_site_label_2
_geom_bond_distance
_geom_bond_site_symmetry_2
_geom_bond_publ_flag
Pb1 O1 2.504(4) . ?
Pb1 O1 2.515(4) 5_665 ?
Pb1 O1 2.515(4) 3_645 ?
Pb1 O1 2.504(4) 7_565 ?
Pb2 F1 2.589(4) 7_565 ?
Pb2 F1 2.589(4) . ?
Pb2 O1 2.689(4) 5_666 ?
Pb2 O1 2.689(4) 3_646 ?
Pb2 F4 2.719(4) 8_756 ?
Pb2 F4 2.719(4) 2_665 ?
Pb2 O2 2.595(7) . ?
Se1 O1 1.727(4) 7_565 ?
Se1 O1 1.727(4) . ?
Se1 O2 1.674(7) . ?
Si1 F1 1.679(4) . ?
Si1 F1 1.679(4) 7_575 ?
Si1 F2 1.699(6) . ?
Si1 F3 1.674(6) . ?
Si1 F4 1.691(4) . ?
Si1 F4 1.691(4) 7_575 ?

loop_
_geom_torsion_atom_site_label_1
_geom_torsion_atom_site_label_2
_geom_torsion_atom_site_label_3
_geom_torsion_atom_site_label_4
_geom_torsion
_geom_torsion_site_symmetry_1
_geom_torsion_site_symmetry_2
_geom_torsion_site_symmetry_3
_geom_torsion_site_symmetry_4
_geom_torsion_publ_flag
F1 Si1 F1 Pb2 64.4(7) 7_575 . . . ?
F1 Si1 F4 Pb2 -159.5(2) . . . 2_664 ?
F2 Si1 F1 Pb2 153.9(7) . . . . ?
F2 Si1 F4 Pb2 -69.96(19) . . . 2_664 ?
F3 Si1 F1 Pb2 -26.2(7) . . . . ?
F3 Si1 F4 Pb2 109.9(2) . . . 2_664 ?
O1 Se1 O1 Pb1 1.1(3) 7_565 . . . ?
O1 Se1 O1 Pb1 -115.72(17) 7_565 . . 5_665 ?
O1 Se1 O1 Pb2 124.87(14) 7_565 . . 5_666 ?
O1 Se1 O2 Pb2 -132.01(15) . . . . ?
O1 Se1 O2 Pb2 132.01(15) 7_565 . . . ?
F4 Si1 F1 Pb2 -117.4(7) . . . . ?
F4 Si1 F4 Pb2 18.7(3) 7_575 . . 2_664 ?
O2 Se1 O1 Pb1 -100.2(2) . . . . ?
O2 Se1 O1 Pb1 143.0(2) . . . 5_665 ?
O2 Se1 O1 Pb2 23.6(2) . . . 5_666 ?
